data_4318236
loop_
_publ_author_name
'Viorel C\^ircu'
'Manuel A. Fernandes'
'Laurence Carlton'

_publ_contact_author 'Laurence Carlton'
_publ_contact_author_email carlton@aurum.chem.wits.ac.za
_publ_section_title
;
 Reaction of
 Bis(phosphine)(hydrotris(3,5-dimethylpyrazolyl)borato)rhodium(I) with
 Phenylacetylene, p-Nitrobenzaldehyde, and Triphenyltin Hydride:
 Structures of [Rh(Tp*)(PPh3)2], [Rh(Tp*)(H)(C2Ph){P(4-C6H4F)3}],
 [Rh(Tp*)(H)(COC6H4-4-NO2)(PPh3)], and [Rh(Tp*)(H)(SnPh3)(PPh3)]
;
_journal_name_full 'Inorganic Chemistry'
_journal_page_first 3859
_journal_page_last 3865
_journal_paper_doi 10.1021/ic0112037
_journal_volume 41
_journal_year 2002
_chemical_formula_moiety 'C H2 Cl2, C51 H53 B N6 P Rh Sn'
_chemical_formula_sum 'C52 H55 B Cl2 N6 P Rh Sn'
_chemical_formula_weight 1098.30
_chemical_name_common
;
Triphenylphosphinetriphenylstannylhydrorhodium(III)hydro
tris(3,5-dimethylpyrazolyl)borate
;
_chemical_name_systematic
;

  ?

;
_space_group_IT_number 14
_symmetry_cell_setting monoclinic
_symmetry_space_group_name_Hall '-P 2ybc'
_symmetry_space_group_name_H-M 'P 1 21/c 1'
_atom_sites_solution_hydrogens geom
_atom_sites_solution_primary direct
_atom_sites_solution_secondary difmap
_audit_creation_method SHELXL-97
_cell_angle_alpha 90.00
_cell_angle_beta 95.094(3)
_cell_angle_gamma 90.00
_cell_formula_units_Z 4
_cell_length_a 15.545(2)
_cell_length_b 18.110(2)
_cell_length_c 17.810(2)
_cell_measurement_temperature 173(2)
_cell_volume 4994.1(10)
_computing_cell_refinement 'Bruker SMART'
_computing_data_collection 'Bruker SMART'
_computing_data_reduction 'Bruker SHELXTL'
_computing_molecular_graphics 'Bruker SHELXTL'
_computing_publication_material 'Bruker SHELXTL'
_computing_structure_refinement 'SHELXL-97 (Sheldrick, 1997)'
_computing_structure_solution 'SHELXS-97 (Sheldrick, 1990)'
_diffrn_ambient_temperature 173(2)
_diffrn_measured_fraction_theta_full 0.983
_diffrn_measured_fraction_theta_max 0.983
_diffrn_measurement_device_type 'CCD area detector'
_diffrn_measurement_method 'phi and omega scans'
_diffrn_radiation_monochromator graphite
_diffrn_radiation_source 'fine-focus sealed tube'
_diffrn_radiation_type MoK\a
_diffrn_radiation_wavelength 0.71073
_diffrn_reflns_av_R_equivalents 0.0222
_diffrn_reflns_av_sigmaI/netI 0.0258
_diffrn_reflns_limit_h_max 20
_diffrn_reflns_limit_h_min -18
_diffrn_reflns_limit_k_max 24
_diffrn_reflns_limit_k_min -21
_diffrn_reflns_limit_l_max 13
_diffrn_reflns_limit_l_min -23
_diffrn_reflns_number 34289
_diffrn_reflns_theta_full 28.31
_diffrn_reflns_theta_max 28.31
_diffrn_reflns_theta_min 1.32
_exptl_absorpt_coefficient_mu 1.011
_exptl_absorpt_correction_T_max 0.8714
_exptl_absorpt_correction_T_min 0.6999
_exptl_absorpt_correction_type empirical
_exptl_absorpt_process_details 'Sheldrick, G. M. (1996). SADABS. University of Gottingen, Germany.'
_exptl_crystal_colour Yellow
_exptl_crystal_density_diffrn 1.461
_exptl_crystal_density_method 'not measured'
_exptl_crystal_description Prismic
_exptl_crystal_F_000 2232
_exptl_crystal_preparation 'Recrystallised from a mixture of CH2Cl2/EtOH'
_exptl_crystal_size_max 0.38
_exptl_crystal_size_mid 0.20
_exptl_crystal_size_min 0.14
_refine_diff_density_max 1.177
_refine_diff_density_min -1.168
_refine_diff_density_rms 0.064
_refine_ls_extinction_method none
_refine_ls_goodness_of_fit_ref 1.034
_refine_ls_hydrogen_treatment mixed
_refine_ls_matrix_type full
_refine_ls_number_parameters 591
_refine_ls_number_reflns 12202
_refine_ls_number_restraints 0
_refine_ls_restrained_S_all 1.034
_refine_ls_R_factor_all 0.0364
_refine_ls_R_factor_gt 0.0256
_refine_ls_shift/su_max 0.016
_refine_ls_shift/su_mean 0.000
_refine_ls_structure_factor_coef Fsqd
_refine_ls_weighting_details 'calc w=1/[\s^2^(Fo^2^)+(0.0302P)^2^+2.2029P] where P=(Fo^2^+2Fc^2^)/3'
_refine_ls_weighting_scheme calc
_refine_ls_wR_factor_gt 0.0609
_refine_ls_wR_factor_ref 0.0648
_reflns_number_gt 10031
_reflns_number_total 12202
_reflns_threshold_expression >2sigma(I)
_cod_data_source_file ic0112037_4.cif
_cod_data_source_block compound4a
_cod_depositor_comments
;
The following automatic conversions were performed:

'_symmetry_cell_setting' value 'Monoclinic' changed to 'monoclinic'
according to the built-in table from CIF Core dictionary named
'cif_core.dic' version 2.4.1 from
2010-06-29.

'_exptl_absorpt_correction_type' value 'Empirical'
changed to 'empirical' according to the built-in table from CIF Core
dictionary named 'cif_core.dic' version 2.4.1 from 2010-06-29.

Automatic conversion script
Id: cif_fix_values 1646 2011-03-28 12:23:43Z adriana 
;
_cod_database_code 4318236

loop_
_symmetry_equiv_pos_as_xyz
'x, y, z'
'-x, y+1/2, -z+1/2'
'-x, -y, -z'
'x, -y-1/2, z-1/2'

loop_
_atom_site_label
_atom_site_type_symbol
_atom_site_fract_x
_atom_site_fract_y
_atom_site_fract_z
_atom_site_U_iso_or_equiv
_atom_site_adp_type
_atom_site_occupancy
_atom_site_symmetry_multiplicity
_atom_site_calc_flag
_atom_site_refinement_flags
_atom_site_disorder_assembly
_atom_site_disorder_group
Sn Sn 0.794192(9) 0.421978(7) 0.137669(7) 0.02262(4) Uani 1 1 d . . .
Rh Rh 0.739385(9) 0.501394(8) 0.245253(8) 0.02004(4) Uani 1 1 d . . .
P1 P 0.85575(3) 0.48268(3) 0.33137(3) 0.02191(10) Uani 1 1 d . . .
N31 N 0.63311(11) 0.61787(9) 0.32137(9) 0.0260(4) Uani 1 1 d . . .
N32 N 0.66059(11) 0.54597(9) 0.33038(9) 0.0254(3) Uani 1 1 d . . .
N22 N 0.62369(11) 0.52989(9) 0.17651(9) 0.0247(3) Uani 1 1 d . . .
N21 N 0.59822(11) 0.60267(9) 0.18263(9) 0.0266(4) Uani 1 1 d . . .
N12 N 0.78552(10) 0.61088(9) 0.21151(9) 0.0230(3) Uani 1 1 d . . .
N11 N 0.73445(11) 0.66927(9) 0.23003(9) 0.0247(3) Uani 1 1 d . . .
C55 C 1.07832(14) 0.60732(13) 0.32113(14) 0.0356(5) Uani 1 1 d . . .
H55 H 1.0998 0.6539 0.3388 0.043 Uiso 1 1 calc R . .
C53 C 1.09738(14) 0.49437(12) 0.25479(12) 0.0313(5) Uani 1 1 d . . .
H53 H 1.1315 0.4635 0.2261 0.038 Uiso 1 1 calc R . .
C71 C 0.92543(13) 0.38711(11) 0.12054(11) 0.0253(4) Uani 1 1 d . . .
C43 C 0.82360(17) 0.54787(16) 0.55037(13) 0.0452(6) Uani 1 1 d . . .
H43 H 0.8256 0.5263 0.5991 0.054 Uiso 1 1 calc R . .
C46 C 0.81729(13) 0.61062(12) 0.40853(12) 0.0285(4) Uani 1 1 d . . .
H46 H 0.8151 0.6327 0.3600 0.034 Uiso 1 1 calc R . .
C74 C 1.09274(15) 0.33606(13) 0.10000(14) 0.0377(5) Uani 1 1 d . . .
H74 H 1.1493 0.3189 0.0932 0.045 Uiso 1 1 calc R . .
C81 C 0.75687(13) 0.47557(12) 0.02916(11) 0.0274(4) Uani 1 1 d . . .
C91 C 0.74395(14) 0.30895(11) 0.12725(12) 0.0288(4) Uani 1 1 d . . .
C56 C 0.99722(14) 0.58404(11) 0.33808(12) 0.0302(4) Uani 1 1 d . . .
H56 H 0.9634 0.6151 0.3668 0.036 Uiso 1 1 calc R . .
C96 C 0.69455(14) 0.27351(12) 0.17750(13) 0.0325(5) Uani 1 1 d . . .
H96 H 0.6773 0.2999 0.2197 0.039 Uiso 1 1 calc R . .
C82 C 0.72710(14) 0.54833(12) 0.02645(12) 0.0314(5) Uani 1 1 d . . .
H82 H 0.7233 0.5748 0.0721 0.038 Uiso 1 1 calc R . .
C85 C 0.73715(17) 0.47429(15) -0.10773(13) 0.0447(6) Uani 1 1 d . . .
H85 H 0.7407 0.4485 -0.1538 0.054 Uiso 1 1 calc R . .
C41 C 0.83824(13) 0.53547(12) 0.41699(11) 0.0260(4) Uani 1 1 d . . .
C51 C 0.96471(13) 0.51548(11) 0.31349(11) 0.0244(4) Uani 1 1 d . . .
C13 C 0.85563(13) 0.64058(11) 0.18429(11) 0.0241(4) Uani 1 1 d . . .
C72 C 0.95744(14) 0.32126(12) 0.15387(12) 0.0308(5) Uani 1 1 d . . .
H72 H 0.9219 0.2933 0.1840 0.037 Uiso 1 1 calc R . .
C84 C 0.70771(15) 0.54543(15) -0.10888(14) 0.0423(6) Uani 1 1 d . . .
H84 H 0.6907 0.5690 -0.1555 0.051 Uiso 1 1 calc R . .
C45 C 0.79978(14) 0.65302(14) 0.47023(13) 0.0370(5) Uani 1 1 d . . .
H45 H 0.7858 0.7038 0.4638 0.044 Uiso 1 1 calc R . .
C75 C 1.06270(14) 0.40118(13) 0.06615(12) 0.0330(5) Uani 1 1 d . . .
H75 H 1.0987 0.4291 0.0364 0.040 Uiso 1 1 calc R . .
C25 C 0.52588(14) 0.61466(13) 0.13548(12) 0.0325(5) Uani 1 1 d . . .
C27 C 0.48130(17) 0.68811(14) 0.12759(16) 0.0475(6) Uani 1 1 d . . .
H27A H 0.4594 0.7017 0.1757 0.071 Uiso 1 1 calc R . .
H27B H 0.4330 0.6850 0.0884 0.071 Uiso 1 1 calc R . .
H27C H 0.5223 0.7257 0.1135 0.071 Uiso 1 1 calc R . .
C14 C 0.85108(14) 0.71743(11) 0.18731(12) 0.0301(4) Uani 1 1 d . . .
H14 H 0.8927 0.7515 0.1723 0.036 Uiso 1 1 calc R . .
C94 C 0.69306(19) 0.16110(13) 0.10513(15) 0.0488(7) Uani 1 1 d . . .
H94 H 0.6753 0.1113 0.0976 0.059 Uiso 1 1 calc R . .
C23 C 0.56585(13) 0.49771(12) 0.12616(11) 0.0278(4) Uani 1 1 d . . .
C95 C 0.66966(17) 0.20000(13) 0.16736(15) 0.0423(6) Uani 1 1 d . . .
H95 H 0.6367 0.1765 0.2030 0.051 Uiso 1 1 calc R . .
C52 C 1.01703(13) 0.47058(12) 0.27284(11) 0.0278(4) Uani 1 1 d . . .
H52 H 0.9972 0.4229 0.2573 0.033 Uiso 1 1 calc R . .
C54 C 1.12804(14) 0.56312(13) 0.27865(13) 0.0354(5) Uani 1 1 d . . .
H54 H 1.1828 0.5798 0.2659 0.042 Uiso 1 1 calc R . .
C76 C 0.97946(14) 0.42545(11) 0.07600(11) 0.0279(4) Uani 1 1 d . . .
H76 H 0.9590 0.4695 0.0516 0.033 Uiso 1 1 calc R . .
C73 C 1.04003(15) 0.29617(12) 0.14371(14) 0.0370(5) Uani 1 1 d . . .
H73 H 1.0604 0.2515 0.1669 0.044 Uiso 1 1 calc R . .
C15 C 0.77436(14) 0.73397(11) 0.21626(12) 0.0277(4) Uani 1 1 d . . .
C17 C 0.73637(16) 0.80743(12) 0.23239(15) 0.0410(6) Uani 1 1 d . . .
H17A H 0.6876 0.8176 0.1951 0.062 Uiso 1 1 calc R . .
H17B H 0.7804 0.8459 0.2296 0.062 Uiso 1 1 calc R . .
H17C H 0.7163 0.8070 0.2830 0.062 Uiso 1 1 calc R . .
C92 C 0.76842(16) 0.26743(12) 0.06628(13) 0.0371(5) Uani 1 1 d . . .
H92 H 0.8041 0.2896 0.0319 0.045 Uiso 1 1 calc R . .
C24 C 0.50440(14) 0.54949(13) 0.09911(12) 0.0334(5) Uani 1 1 d . . .
H24 H 0.4570 0.5413 0.0626 0.040 Uiso 1 1 calc R . .
C26 C 0.56855(14) 0.41828(12) 0.10511(13) 0.0340(5) Uani 1 1 d . . .
H26A H 0.6066 0.4118 0.0646 0.051 Uiso 1 1 calc R . .
H26B H 0.5102 0.4015 0.0878 0.051 Uiso 1 1 calc R . .
H26C H 0.5906 0.3892 0.1491 0.051 Uiso 1 1 calc R . .
C16 C 0.92313(14) 0.59630(11) 0.15091(12) 0.0281(4) Uani 1 1 d . . .
H16A H 0.9149 0.5439 0.1619 0.042 Uiso 1 1 calc R . .
H16B H 0.9803 0.6120 0.1726 0.042 Uiso 1 1 calc R . .
H16C H 0.9187 0.6038 0.0962 0.042 Uiso 1 1 calc R . .
C44 C 0.80265(17) 0.62145(16) 0.54112(14) 0.0468(6) Uani 1 1 d . . .
H44 H 0.7902 0.6504 0.5833 0.056 Uiso 1 1 calc R . .
C42 C 0.84181(14) 0.50488(13) 0.48904(12) 0.0341(5) Uani 1 1 d . . .
H42 H 0.8568 0.4544 0.4963 0.041 Uiso 1 1 calc R . .
C35 C 0.59009(14) 0.63861(13) 0.38117(12) 0.0324(5) Uani 1 1 d . . .
C34 C 0.58852(14) 0.57864(13) 0.42842(13) 0.0359(5) Uani 1 1 d . . .
H34 H 0.5626 0.5764 0.4747 0.043 Uiso 1 1 calc R . .
C33 C 0.63246(13) 0.52170(12) 0.39510(12) 0.0292(4) Uani 1 1 d . . .
C36 C 0.64684(15) 0.44459(13) 0.42264(13) 0.0377(5) Uani 1 1 d . . .
H36A H 0.6790 0.4171 0.3869 0.057 Uiso 1 1 calc R . .
H36B H 0.5910 0.4206 0.4270 0.057 Uiso 1 1 calc R . .
H36C H 0.6799 0.4454 0.4721 0.057 Uiso 1 1 calc R . .
C61 C 0.88186(13) 0.38899(11) 0.36542(11) 0.0268(4) Uani 1 1 d . . .
C62 C 0.83148(15) 0.32908(12) 0.34088(13) 0.0331(5) Uani 1 1 d . . .
H62 H 0.7824 0.3365 0.3060 0.040 Uiso 1 1 calc R . .
C93 C 0.74190(18) 0.19481(13) 0.05469(15) 0.0446(6) Uani 1 1 d . . .
H93 H 0.7576 0.1685 0.0118 0.054 Uiso 1 1 calc R . .
C63 C 0.85204(17) 0.25791(13) 0.36692(14) 0.0422(6) Uani 1 1 d . . .
H63 H 0.8174 0.2173 0.3491 0.051 Uiso 1 1 calc R . .
C64 C 0.92224(16) 0.24643(13) 0.41830(15) 0.0433(6) Uani 1 1 d . . .
H64 H 0.9356 0.1981 0.4366 0.052 Uiso 1 1 calc R . .
C66 C 0.95396(14) 0.37634(13) 0.41675(13) 0.0364(5) Uani 1 1 d . . .
H66 H 0.9900 0.4165 0.4336 0.044 Uiso 1 1 calc R . .
C86 C 0.76201(16) 0.43939(14) -0.03947(13) 0.0380(5) Uani 1 1 d . . .
H86 H 0.7828 0.3901 -0.0397 0.046 Uiso 1 1 calc R . .
C83 C 0.70282(15) 0.58271(14) -0.04229(14) 0.0387(5) Uani 1 1 d . . .
H83 H 0.6828 0.6323 -0.0430 0.046 Uiso 1 1 calc R . .
C37 C 0.55651(17) 0.71518(14) 0.39022(15) 0.0473(6) Uani 1 1 d . . .
H37A H 0.6051 0.7494 0.3993 0.071 Uiso 1 1 calc R . .
H37B H 0.5211 0.7166 0.4331 0.071 Uiso 1 1 calc R . .
H37C H 0.5213 0.7297 0.3442 0.071 Uiso 1 1 calc R . .
C65 C 0.97326(16) 0.30572(14) 0.44318(15) 0.0438(6) Uani 1 1 d . . .
H65 H 1.0218 0.2980 0.4786 0.053 Uiso 1 1 calc R . .
B B 0.64002(15) 0.65517(13) 0.24465(13) 0.0269(5) Uani 1 1 d . . .
Cl1 Cl 0.48509(5) 0.37612(5) 0.27692(5) 0.0712(2) Uani 1 1 d . . .
Cl2 Cl 0.36409(7) 0.48303(5) 0.32649(7) 0.0973(4) Uani 1 1 d . . .
C1 C 0.45460(18) 0.46932(17) 0.27738(17) 0.0554(7) Uani 1 1 d . . .
H1A H 0.5032 0.4991 0.3009 0.067 Uiso 1 1 calc R . .
H1B H 0.4420 0.4866 0.2248 0.067 Uiso 1 1 calc R . .
H2 H 0.7071(14) 0.4300(11) 0.2602(12) 0.028(6) Uiso 1 1 d . . .
H1 H 0.6039(14) 0.7073(12) 0.2418(12) 0.031(6) Uiso 1 1 d . . .

loop_
_atom_site_aniso_label
_atom_site_aniso_U_11
_atom_site_aniso_U_22
_atom_site_aniso_U_33
_atom_site_aniso_U_23
_atom_site_aniso_U_13
_atom_site_aniso_U_12
Sn 0.02504(7) 0.02211(7) 0.02082(7) -0.00066(5) 0.00269(5) -0.00057(5)
Rh 0.01962(8) 0.02130(8) 0.01905(7) 0.00061(6) 0.00081(5) -0.00070(5)
P1 0.0215(2) 0.0228(2) 0.0211(2) 0.00187(19) -0.00034(19) -0.00151(18)
N31 0.0219(8) 0.0302(9) 0.0259(9) -0.0025(7) 0.0027(7) 0.0022(7)
N32 0.0235(9) 0.0286(9) 0.0239(8) 0.0008(7) 0.0014(7) 0.0005(7)
N22 0.0229(8) 0.0275(9) 0.0231(8) 0.0010(7) -0.0005(6) 0.0005(7)
N21 0.0243(9) 0.0294(9) 0.0255(9) 0.0015(7) -0.0007(7) 0.0035(7)
N12 0.0242(8) 0.0226(8) 0.0221(8) 0.0006(6) 0.0028(6) 0.0017(6)
N11 0.0273(9) 0.0221(8) 0.0248(8) -0.0004(7) 0.0026(7) 0.0032(6)
C55 0.0303(12) 0.0303(11) 0.0463(14) -0.0026(10) 0.0043(10) -0.0066(9)
C53 0.0269(11) 0.0395(12) 0.0275(11) -0.0018(9) 0.0018(8) 0.0034(9)
C71 0.0288(10) 0.0252(10) 0.0216(9) -0.0035(8) 0.0010(8) 0.0002(8)
C43 0.0432(14) 0.0706(18) 0.0215(11) -0.0023(11) 0.0005(10) -0.0126(13)
C46 0.0232(10) 0.0350(11) 0.0269(10) -0.0032(9) 0.0001(8) -0.0031(8)
C74 0.0285(12) 0.0390(13) 0.0452(14) -0.0100(11) 0.0018(10) 0.0061(9)
C81 0.0263(10) 0.0331(11) 0.0230(10) 0.0024(8) 0.0021(8) -0.0026(8)
C91 0.0288(11) 0.0248(10) 0.0320(11) -0.0030(8) -0.0010(8) -0.0010(8)
C56 0.0279(11) 0.0281(11) 0.0349(12) -0.0025(9) 0.0047(9) -0.0004(8)
C96 0.0333(12) 0.0310(11) 0.0327(12) -0.0013(9) -0.0002(9) -0.0027(9)
C82 0.0297(11) 0.0343(11) 0.0303(11) 0.0030(9) 0.0030(9) -0.0022(9)
C85 0.0521(16) 0.0592(16) 0.0228(11) -0.0004(11) 0.0034(10) -0.0105(13)
C41 0.0214(10) 0.0340(11) 0.0221(10) -0.0017(8) -0.0008(7) -0.0051(8)
C51 0.0231(10) 0.0265(10) 0.0233(10) 0.0032(8) -0.0001(8) -0.0019(7)
C13 0.0248(10) 0.0261(10) 0.0212(9) 0.0015(8) 0.0000(7) -0.0021(8)
C72 0.0345(12) 0.0268(10) 0.0308(11) -0.0006(8) 0.0018(9) -0.0007(8)
C84 0.0353(13) 0.0590(16) 0.0313(12) 0.0165(11) -0.0055(10) -0.0136(11)
C45 0.0302(12) 0.0408(13) 0.0404(13) -0.0134(10) 0.0053(9) -0.0041(10)
C75 0.0299(11) 0.0390(12) 0.0306(11) -0.0047(9) 0.0045(9) -0.0027(9)
C25 0.0275(11) 0.0403(12) 0.0288(11) 0.0065(9) -0.0018(8) 0.0046(9)
C27 0.0416(14) 0.0450(14) 0.0528(16) 0.0035(12) -0.0127(12) 0.0130(11)
C14 0.0313(11) 0.0258(10) 0.0337(12) 0.0033(9) 0.0055(9) -0.0029(8)
C94 0.0666(18) 0.0252(12) 0.0524(16) -0.0028(11) -0.0068(13) -0.0101(11)
C23 0.0244(10) 0.0362(11) 0.0226(10) 0.0015(8) 0.0006(8) -0.0045(8)
C95 0.0475(15) 0.0339(13) 0.0448(14) 0.0063(11) 0.0000(11) -0.0109(11)
C52 0.0270(11) 0.0301(10) 0.0253(10) -0.0024(8) -0.0025(8) 0.0005(8)
C54 0.0245(11) 0.0412(13) 0.0409(13) 0.0025(10) 0.0052(9) -0.0045(9)
C76 0.0307(11) 0.0291(11) 0.0238(10) -0.0005(8) 0.0018(8) 0.0022(8)
C73 0.0368(13) 0.0282(11) 0.0442(14) -0.0032(10) -0.0064(10) 0.0084(9)
C15 0.0318(11) 0.0224(10) 0.0286(11) 0.0001(8) 0.0013(8) -0.0001(8)
C17 0.0447(14) 0.0245(11) 0.0549(16) -0.0026(10) 0.0098(11) 0.0036(10)
C92 0.0452(14) 0.0306(12) 0.0357(12) -0.0052(9) 0.0043(10) -0.0027(10)
C24 0.0268(11) 0.0427(12) 0.0294(11) 0.0033(10) -0.0052(9) -0.0003(9)
C26 0.0277(11) 0.0385(12) 0.0345(12) -0.0017(10) -0.0048(9) -0.0041(9)
C16 0.0292(11) 0.0283(10) 0.0273(10) 0.0017(8) 0.0058(8) -0.0003(8)
C44 0.0419(14) 0.0688(19) 0.0305(12) -0.0194(12) 0.0082(10) -0.0106(13)
C42 0.0307(12) 0.0459(13) 0.0250(11) 0.0040(9) -0.0019(9) -0.0060(10)
C35 0.0247(11) 0.0419(13) 0.0310(11) -0.0085(9) 0.0051(8) 0.0013(9)
C34 0.0287(11) 0.0539(15) 0.0262(11) -0.0034(10) 0.0079(9) -0.0023(10)
C33 0.0229(10) 0.0400(12) 0.0246(10) 0.0018(9) 0.0012(8) -0.0042(9)
C36 0.0329(12) 0.0474(14) 0.0331(12) 0.0115(10) 0.0044(9) -0.0063(10)
C61 0.0257(10) 0.0267(10) 0.0282(10) 0.0055(8) 0.0036(8) 0.0009(8)
C62 0.0357(12) 0.0287(11) 0.0346(12) 0.0026(9) 0.0011(9) -0.0007(9)
C93 0.0616(17) 0.0294(12) 0.0428(14) -0.0105(10) 0.0046(12) -0.0017(11)
C63 0.0495(15) 0.0278(12) 0.0493(15) 0.0051(10) 0.0049(12) -0.0013(10)
C64 0.0427(14) 0.0335(13) 0.0554(16) 0.0174(11) 0.0137(11) 0.0110(10)
C66 0.0269(11) 0.0382(12) 0.0429(13) 0.0112(10) -0.0033(9) -0.0024(9)
C86 0.0434(14) 0.0430(13) 0.0278(11) 0.0000(10) 0.0049(10) 0.0023(10)
C83 0.0333(12) 0.0398(13) 0.0422(14) 0.0150(10) -0.0023(10) -0.0047(10)
C37 0.0452(15) 0.0497(15) 0.0487(15) -0.0127(12) 0.0137(12) 0.0078(12)
C65 0.0306(12) 0.0482(15) 0.0521(15) 0.0215(12) 0.0010(11) 0.0073(11)
B 0.0242(11) 0.0280(12) 0.0285(12) 0.0003(9) 0.0019(9) 0.0030(9)
Cl1 0.0509(4) 0.0707(5) 0.0949(6) -0.0108(4) 0.0234(4) -0.0116(4)
Cl2 0.1032(8) 0.0680(6) 0.1308(9) -0.0488(6) 0.0673(7) -0.0272(5)
C1 0.0418(15) 0.0665(19) 0.0571(18) 0.0027(14) -0.0007(13) -0.0210(14)

loop_
_atom_type_symbol
_atom_type_description
_atom_type_scat_dispersion_real
_atom_type_scat_dispersion_imag
_atom_type_scat_source
C C 0.0033 0.0016 'International Tables Vol C Tables 4.2.6.8 and 6.1.1.4'
H H 0.0000 0.0000 'International Tables Vol C Tables 4.2.6.8 and 6.1.1.4'
B B 0.0013 0.0007 'International Tables Vol C Tables 4.2.6.8 and 6.1.1.4'
Cl Cl 0.1484 0.1585 'International Tables Vol C Tables 4.2.6.8 and 6.1.1.4'
N N 0.0061 0.0033 'International Tables Vol C Tables 4.2.6.8 and 6.1.1.4'
P P 0.1023 0.0942 'International Tables Vol C Tables 4.2.6.8 and 6.1.1.4'
Rh Rh -1.1178 0.9187 'International Tables Vol C Tables 4.2.6.8 and 6.1.1.4'
Sn Sn -0.6537 1.4246 'International Tables Vol C Tables 4.2.6.8 and 6.1.1.4'

loop_
_geom_angle_atom_site_label_1
_geom_angle_atom_site_label_2
_geom_angle_atom_site_label_3
_geom_angle
_geom_angle_site_symmetry_1
_geom_angle_site_symmetry_3
_geom_angle_publ_flag
C71 Sn C91 92.77(8) . . ?
C71 Sn C81 100.50(8) . . ?
C91 Sn C81 105.91(8) . . ?
C71 Sn Rh 129.40(5) . . ?
C91 Sn Rh 116.19(6) . . ?
C81 Sn Rh 109.04(6) . . ?
N22 Rh N32 79.29(6) . . ?
N22 Rh N12 84.54(6) . . ?
N32 Rh N12 94.16(6) . . ?
N22 Rh P1 171.58(5) . . ?
N32 Rh P1 92.76(5) . . ?
N12 Rh P1 93.37(4) . . ?
N22 Rh Sn 91.46(5) . . ?
N32 Rh Sn 162.94(4) . . ?
N12 Rh Sn 99.24(4) . . ?
P1 Rh Sn 96.929(16) . . ?
N22 Rh H2 91.9(9) . . ?
N32 Rh H2 88.7(9) . . ?
N12 Rh H2 174.9(9) . . ?
P1 Rh H2 90.7(9) . . ?
Sn Rh H2 77.2(9) . . ?
C61 P1 C41 104.55(9) . . ?
C61 P1 C51 100.07(9) . . ?
C41 P1 C51 100.43(9) . . ?
C61 P1 Rh 119.77(7) . . ?
C41 P1 Rh 108.16(7) . . ?
C51 P1 Rh 121.21(6) . . ?
C35 N31 N32 109.84(17) . . ?
C35 N31 B 130.77(18) . . ?
N32 N31 B 118.33(16) . . ?
C33 N32 N31 106.78(17) . . ?
C33 N32 Rh 136.03(15) . . ?
N31 N32 Rh 117.13(12) . . ?
C23 N22 N21 106.64(16) . . ?
C23 N22 Rh 138.82(14) . . ?
N21 N22 Rh 114.53(12) . . ?
C25 N21 N22 109.28(17) . . ?
C25 N21 B 127.69(18) . . ?
N22 N21 B 122.28(16) . . ?
C13 N12 N11 106.37(16) . . ?
C13 N12 Rh 138.62(13) . . ?
N11 N12 Rh 114.53(12) . . ?
C15 N11 N12 109.65(16) . . ?
C15 N11 B 129.28(17) . . ?
N12 N11 B 119.49(16) . . ?
C54 C55 C56 120.4(2) . . ?
C54 C55 H55 119.8 . . ?
C56 C55 H55 119.8 . . ?
C52 C53 C54 120.0(2) . . ?
C52 C53 H53 120.0 . . ?
C54 C53 H53 120.0 . . ?
C76 C71 C72 117.13(19) . . ?
C76 C71 Sn 123.67(15) . . ?
C72 C71 Sn 119.17(15) . . ?
C44 C43 C42 120.6(2) . . ?
C44 C43 H43 119.7 . . ?
C42 C43 H43 119.7 . . ?
C45 C46 C41 120.8(2) . . ?
C45 C46 H46 119.6 . . ?
C41 C46 H46 119.6 . . ?
C73 C74 C75 119.7(2) . . ?
C73 C74 H74 120.1 . . ?
C75 C74 H74 120.1 . . ?
C86 C81 C82 117.2(2) . . ?
C86 C81 Sn 122.18(16) . . ?
C82 C81 Sn 120.59(15) . . ?
C96 C91 C92 117.1(2) . . ?
C96 C91 Sn 126.21(16) . . ?
C92 C91 Sn 116.57(16) . . ?
C55 C56 C51 120.8(2) . . ?
C55 C56 H56 119.6 . . ?
C51 C56 H56 119.6 . . ?
C91 C96 C95 121.4(2) . . ?
C91 C96 H96 119.3 . . ?
C95 C96 H96 119.3 . . ?
C83 C82 C81 121.0(2) . . ?
C83 C82 H82 119.5 . . ?
C81 C82 H82 119.5 . . ?
C84 C85 C86 120.5(2) . . ?
C84 C85 H85 119.8 . . ?
C86 C85 H85 119.8 . . ?
C42 C41 C46 118.27(19) . . ?
C42 C41 P1 124.01(17) . . ?
C46 C41 P1 117.68(15) . . ?
C56 C51 C52 117.97(19) . . ?
C56 C51 P1 122.91(16) . . ?
C52 C51 P1 119.12(15) . . ?
N12 C13 C14 109.87(18) . . ?
N12 C13 C16 123.53(17) . . ?
C14 C13 C16 126.44(19) . . ?
C73 C72 C71 121.3(2) . . ?
C73 C72 H72 119.3 . . ?
C71 C72 H72 119.3 . . ?
C85 C84 C83 119.7(2) . . ?
C85 C84 H84 120.2 . . ?
C83 C84 H84 120.2 . . ?
C44 C45 C46 120.1(2) . . ?
C44 C45 H45 119.9 . . ?
C46 C45 H45 120.0 . . ?
C74 C75 C76 119.7(2) . . ?
C74 C75 H75 120.2 . . ?
C76 C75 H75 120.2 . . ?
N21 C25 C24 107.89(19) . . ?
N21 C25 C27 123.3(2) . . ?
C24 C25 C27 128.8(2) . . ?
C25 C27 H27A 109.5 . . ?
C25 C27 H27B 109.5 . . ?
H27A C27 H27B 109.5 . . ?
C25 C27 H27C 109.5 . . ?
H27A C27 H27C 109.5 . . ?
H27B C27 H27C 109.5 . . ?
C15 C14 C13 106.30(18) . . ?
C15 C14 H14 126.8 . . ?
C13 C14 H14 126.8 . . ?
C93 C94 C95 119.8(2) . . ?
C93 C94 H94 120.1 . . ?
C95 C94 H94 120.1 . . ?
N22 C23 C24 109.64(19) . . ?
N22 C23 C26 123.69(19) . . ?
C24 C23 C26 126.66(19) . . ?
C94 C95 C96 119.9(2) . . ?
C94 C95 H95 120.0 . . ?
C96 C95 H95 120.0 . . ?
C53 C52 C51 121.2(2) . . ?
C53 C52 H52 119.4 . . ?
C51 C52 H52 119.4 . . ?
C55 C54 C53 119.6(2) . . ?
C55 C54 H54 120.2 . . ?
C53 C54 H54 120.2 . . ?
C71 C76 C75 121.9(2) . . ?
C71 C76 H76 119.0 . . ?
C75 C76 H76 119.0 . . ?
C74 C73 C72 120.2(2) . . ?
C74 C73 H73 119.9 . . ?
C72 C73 H73 119.9 . . ?
N11 C15 C14 107.78(18) . . ?
N11 C15 C17 122.6(2) . . ?
C14 C15 C17 129.6(2) . . ?
C15 C17 H17A 109.5 . . ?
C15 C17 H17B 109.5 . . ?
H17A C17 H17B 109.5 . . ?
C15 C17 H17C 109.5 . . ?
H17A C17 H17C 109.5 . . ?
H17B C17 H17C 109.5 . . ?
C93 C92 C91 121.7(2) . . ?
C93 C92 H92 119.1 . . ?
C91 C92 H92 119.1 . . ?
C25 C24 C23 106.54(18) . . ?
C25 C24 H24 126.7 . . ?
C23 C24 H24 126.7 . . ?
C23 C26 H26A 109.5 . . ?
C23 C26 H26B 109.5 . . ?
H26A C26 H26B 109.5 . . ?
C23 C26 H26C 109.5 . . ?
H26A C26 H26C 109.5 . . ?
H26B C26 H26C 109.5 . . ?
C13 C16 H16A 109.5 . . ?
C13 C16 H16B 109.5 . . ?
H16A C16 H16B 109.5 . . ?
C13 C16 H16C 109.5 . . ?
H16A C16 H16C 109.5 . . ?
H16B C16 H16C 109.5 . . ?
C43 C44 C45 119.8(2) . . ?
C43 C44 H44 120.1 . . ?
C45 C44 H44 120.1 . . ?
C43 C42 C41 120.4(2) . . ?
C43 C42 H42 119.8 . . ?
C41 C42 H42 119.8 . . ?
N31 C35 C34 107.32(19) . . ?
N31 C35 C37 122.8(2) . . ?
C34 C35 C37 129.9(2) . . ?
C35 C34 C33 106.66(19) . . ?
C35 C34 H34 126.7 . . ?
C33 C34 H34 126.7 . . ?
N32 C33 C34 109.4(2) . . ?
N32 C33 C36 122.6(2) . . ?
C34 C33 C36 128.0(2) . . ?
C33 C36 H36A 109.5 . . ?
C33 C36 H36B 109.5 . . ?
H36A C36 H36B 109.5 . . ?
C33 C36 H36C 109.5 . . ?
H36A C36 H36C 109.5 . . ?
H36B C36 H36C 109.5 . . ?
C62 C61 C66 118.33(19) . . ?
C62 C61 P1 121.16(16) . . ?
C66 C61 P1 120.51(16) . . ?
C61 C62 C63 120.8(2) . . ?
C61 C62 H62 119.6 . . ?
C63 C62 H62 119.6 . . ?
C94 C93 C92 119.9(2) . . ?
C94 C93 H93 120.0 . . ?
C92 C93 H93 120.0 . . ?
C64 C63 C62 120.3(2) . . ?
C64 C63 H63 119.8 . . ?
C62 C63 H63 119.8 . . ?
C63 C64 C65 119.6(2) . . ?
C63 C64 H64 120.2 . . ?
C65 C64 H64 120.2 . . ?
C65 C66 C61 120.6(2) . . ?
C65 C66 H66 119.7 . . ?
C61 C66 H66 119.7 . . ?
C85 C86 C81 121.2(2) . . ?
C85 C86 H86 119.4 . . ?
C81 C86 H86 119.4 . . ?
C84 C83 C82 120.5(2) . . ?
C84 C83 H83 119.8 . . ?
C82 C83 H83 119.8 . . ?
C35 C37 H37A 109.5 . . ?
C35 C37 H37B 109.5 . . ?
H37A C37 H37B 109.5 . . ?
C35 C37 H37C 109.5 . . ?
H37A C37 H37C 109.5 . . ?
H37B C37 H37C 109.5 . . ?
C64 C65 C66 120.4(2) . . ?
C64 C65 H65 119.8 . . ?
C66 C65 H65 119.8 . . ?
N11 B N31 111.56(16) . . ?
N11 B N21 109.07(17) . . ?
N31 B N21 107.76(17) . . ?
N11 B H1 110.0(12) . . ?
N31 B H1 110.1(12) . . ?
N21 B H1 108.3(11) . . ?
Cl2 C1 Cl1 111.77(16) . . ?
Cl2 C1 H1A 109.3 . . ?
Cl1 C1 H1A 109.3 . . ?
Cl2 C1 H1B 109.3 . . ?
Cl1 C1 H1B 109.3 . . ?
H1A C1 H1B 107.9 . . ?

loop_
_geom_bond_atom_site_label_1
_geom_bond_atom_site_label_2
_geom_bond_distance
_geom_bond_site_symmetry_2
_geom_bond_publ_flag
Sn C71 2.183(2) . ?
Sn C91 2.193(2) . ?
Sn C81 2.194(2) . ?
Sn Rh 2.5991(3) . ?
Rh N22 2.1468(16) . ?
Rh N32 2.1864(17) . ?
Rh N12 2.2099(16) . ?
Rh P1 2.2906(5) . ?
Rh H2 1.42(2) . ?
P1 C61 1.835(2) . ?
P1 C41 1.841(2) . ?
P1 C51 1.849(2) . ?
N31 C35 1.360(3) . ?
N31 N32 1.375(2) . ?
N31 B 1.536(3) . ?
N32 C33 1.343(3) . ?
N22 C23 1.345(3) . ?
N22 N21 1.383(2) . ?
N21 C25 1.360(3) . ?
N21 B 1.555(3) . ?
N12 C13 1.344(3) . ?
N12 N11 1.380(2) . ?
N11 C15 1.358(3) . ?
N11 B 1.535(3) . ?
C55 C54 1.384(3) . ?
C55 C56 1.388(3) . ?
C55 H55 0.9500 . ?
C53 C52 1.386(3) . ?
C53 C54 1.386(3) . ?
C53 H53 0.9500 . ?
C71 C76 1.391(3) . ?
C71 C72 1.403(3) . ?
C43 C44 1.378(4) . ?
C43 C42 1.391(3) . ?
C43 H43 0.9500 . ?
C46 C45 1.387(3) . ?
C46 C41 1.404(3) . ?
C46 H46 0.9500 . ?
C74 C73 1.383(3) . ?
C74 C75 1.386(3) . ?
C74 H74 0.9500 . ?
C81 C86 1.395(3) . ?
C81 C82 1.396(3) . ?
C91 C96 1.387(3) . ?
C91 C92 1.401(3) . ?
C56 C51 1.396(3) . ?
C56 H56 0.9500 . ?
C96 C95 1.394(3) . ?
C96 H96 0.9500 . ?
C82 C83 1.395(3) . ?
C82 H82 0.9500 . ?
C85 C84 1.367(4) . ?
C85 C86 1.394(3) . ?
C85 H85 0.9500 . ?
C41 C42 1.394(3) . ?
C51 C52 1.397(3) . ?
C13 C14 1.395(3) . ?
C13 C16 1.486(3) . ?
C72 C73 1.389(3) . ?
C72 H72 0.9500 . ?
C84 C83 1.373(4) . ?
C84 H84 0.9500 . ?
C45 C44 1.383(4) . ?
C45 H45 0.9500 . ?
C75 C76 1.392(3) . ?
C75 H75 0.9500 . ?
C25 C24 1.373(3) . ?
C25 C27 1.501(3) . ?
C27 H27A 0.9800 . ?
C27 H27B 0.9800 . ?
C27 H27C 0.9800 . ?
C14 C15 1.374(3) . ?
C14 H14 0.9500 . ?
C94 C93 1.370(4) . ?
C94 C95 1.389(4) . ?
C94 H94 0.9500 . ?
C23 C24 1.394(3) . ?
C23 C26 1.488(3) . ?
C95 H95 0.9500 . ?
C52 H52 0.9500 . ?
C54 H54 0.9500 . ?
C76 H76 0.9500 . ?
C73 H73 0.9500 . ?
C15 C17 1.494(3) . ?
C17 H17A 0.9800 . ?
C17 H17B 0.9800 . ?
C17 H17C 0.9800 . ?
C92 C93 1.388(3) . ?
C92 H92 0.9500 . ?
C24 H24 0.9500 . ?
C26 H26A 0.9800 . ?
C26 H26B 0.9800 . ?
C26 H26C 0.9800 . ?
C16 H16A 0.9800 . ?
C16 H16B 0.9800 . ?
C16 H16C 0.9800 . ?
C44 H44 0.9500 . ?
C42 H42 0.9500 . ?
C35 C34 1.376(3) . ?
C35 C37 1.495(3) . ?
C34 C33 1.398(3) . ?
C34 H34 0.9500 . ?
C33 C36 1.490(3) . ?
C36 H36A 0.9800 . ?
C36 H36B 0.9800 . ?
C36 H36C 0.9800 . ?
C61 C62 1.386(3) . ?
C61 C66 1.401(3) . ?
C62 C63 1.397(3) . ?
C62 H62 0.9500 . ?
C93 H93 0.9500 . ?
C63 C64 1.376(4) . ?
C63 H63 0.9500 . ?
C64 C65 1.384(4) . ?
C64 H64 0.9500 . ?
C66 C65 1.386(3) . ?
C66 H66 0.9500 . ?
C86 H86 0.9500 . ?
C83 H83 0.9500 . ?
C37 H37A 0.9800 . ?
C37 H37B 0.9800 . ?
C37 H37C 0.9800 . ?
C65 H65 0.9500 . ?
B H1 1.10(2) . ?
Cl1 C1 1.753(3) . ?
Cl2 C1 1.739(3) . ?
C1 H1A 0.9900 . ?
C1 H1B 0.9900 . ?

loop_
_geom_torsion_atom_site_label_1
_geom_torsion_atom_site_label_2
_geom_torsion_atom_site_label_3
_geom_torsion_atom_site_label_4
_geom_torsion
_geom_torsion_site_symmetry_1
_geom_torsion_site_symmetry_2
_geom_torsion_site_symmetry_3
_geom_torsion_site_symmetry_4
_geom_torsion_publ_flag
C71 Sn Rh N22 158.71(8) . . . . ?
C91 Sn Rh N22 -83.01(8) . . . . ?
C81 Sn Rh N22 36.51(7) . . . . ?
C71 Sn Rh N32 -144.71(16) . . . . ?
C91 Sn Rh N32 -26.43(16) . . . . ?
C81 Sn Rh N32 93.10(16) . . . . ?
C71 Sn Rh N12 74.00(8) . . . . ?
C91 Sn Rh N12 -167.72(7) . . . . ?
C81 Sn Rh N12 -48.20(7) . . . . ?
C71 Sn Rh P1 -20.58(7) . . . . ?
C91 Sn Rh P1 97.70(6) . . . . ?
C81 Sn Rh P1 -142.77(6) . . . . ?
N22 Rh P1 C61 122.9(3) . . . . ?
N32 Rh P1 C61 103.98(9) . . . . ?
N12 Rh P1 C61 -161.69(9) . . . . ?
Sn Rh P1 C61 -61.95(8) . . . . ?
N22 Rh P1 C41 3.5(3) . . . . ?
N32 Rh P1 C41 -15.50(8) . . . . ?
N12 Rh P1 C41 78.83(8) . . . . ?
Sn Rh P1 C41 178.57(7) . . . . ?
N22 Rh P1 C51 -111.5(3) . . . . ?
N32 Rh P1 C51 -130.43(9) . . . . ?
N12 Rh P1 C51 -36.09(9) . . . . ?
Sn Rh P1 C51 63.64(8) . . . . ?
C35 N31 N32 C33 1.5(2) . . . . ?
B N31 N32 C33 -167.96(17) . . . . ?
C35 N31 N32 Rh -175.97(13) . . . . ?
B N31 N32 Rh 14.5(2) . . . . ?
N22 Rh N32 C33 124.0(2) . . . . ?
N12 Rh N32 C33 -152.3(2) . . . . ?
P1 Rh N32 C33 -58.7(2) . . . . ?
Sn Rh N32 C33 65.9(3) . . . . ?
N22 Rh N32 N31 -59.40(13) . . . . ?
N12 Rh N32 N31 24.24(13) . . . . ?
P1 Rh N32 N31 117.83(12) . . . . ?
Sn Rh N32 N31 -117.53(16) . . . . ?
N32 Rh N22 C23 -125.9(2) . . . . ?
N12 Rh N22 C23 138.8(2) . . . . ?
P1 Rh N22 C23 -145.2(3) . . . . ?
Sn Rh N22 C23 39.6(2) . . . . ?
N32 Rh N22 N21 55.12(13) . . . . ?
N12 Rh N22 N21 -40.17(13) . . . . ?
P1 Rh N22 N21 35.8(4) . . . . ?
Sn Rh N22 N21 -139.31(12) . . . . ?
C23 N22 N21 C25 -0.7(2) . . . . ?
Rh N22 N21 C25 178.54(14) . . . . ?
C23 N22 N21 B 170.05(18) . . . . ?
Rh N22 N21 B -10.7(2) . . . . ?
N22 Rh N12 C13 -131.3(2) . . . . ?
N32 Rh N12 C13 149.86(19) . . . . ?
P1 Rh N12 C13 56.85(19) . . . . ?
Sn Rh N12 C13 -40.7(2) . . . . ?
N22 Rh N12 N11 58.06(12) . . . . ?
N32 Rh N12 N11 -20.74(13) . . . . ?
P1 Rh N12 N11 -113.76(12) . . . . ?
Sn Rh N12 N11 148.65(11) . . . . ?
C13 N12 N11 C15 -1.8(2) . . . . ?
Rh N12 N11 C15 171.78(13) . . . . ?
C13 N12 N11 B 165.23(17) . . . . ?
Rh N12 N11 B -21.2(2) . . . . ?
C91 Sn C71 C76 138.16(17) . . . . ?
C81 Sn C71 C76 31.42(18) . . . . ?
Rh Sn C71 C76 -94.13(17) . . . . ?
C91 Sn C71 C72 -39.73(16) . . . . ?
C81 Sn C71 C72 -146.47(16) . . . . ?
Rh Sn C71 C72 87.98(16) . . . . ?
C71 Sn C81 C86 54.59(19) . . . . ?
C91 Sn C81 C86 -41.4(2) . . . . ?
Rh Sn C81 C86 -167.10(17) . . . . ?
C71 Sn C81 C82 -125.10(17) . . . . ?
C91 Sn C81 C82 138.94(17) . . . . ?
Rh Sn C81 C82 13.22(18) . . . . ?
C71 Sn C91 C96 128.85(19) . . . . ?
C81 Sn C91 C96 -129.41(19) . . . . ?
Rh Sn C91 C96 -8.2(2) . . . . ?
C71 Sn C91 C92 -47.22(17) . . . . ?
C81 Sn C91 C92 54.52(18) . . . . ?
Rh Sn C91 C92 175.73(15) . . . . ?
C54 C55 C56 C51 0.8(3) . . . . ?
C92 C91 C96 C95 -0.6(3) . . . . ?
Sn C91 C96 C95 -176.64(17) . . . . ?
C86 C81 C82 C83 0.6(3) . . . . ?
Sn C81 C82 C83 -179.68(16) . . . . ?
C45 C46 C41 C42 -0.6(3) . . . . ?
C45 C46 C41 P1 177.36(16) . . . . ?
C61 P1 C41 C42 -2.5(2) . . . . ?
C51 P1 C41 C42 -105.85(19) . . . . ?
Rh P1 C41 C42 126.21(17) . . . . ?
C61 P1 C41 C46 179.65(15) . . . . ?
C51 P1 C41 C46 76.27(17) . . . . ?
Rh P1 C41 C46 -51.67(16) . . . . ?
C55 C56 C51 C52 1.4(3) . . . . ?
C55 C56 C51 P1 -177.83(17) . . . . ?
C61 P1 C51 C56 -132.67(18) . . . . ?
C41 P1 C51 C56 -25.69(19) . . . . ?
Rh P1 C51 C56 93.13(17) . . . . ?
C61 P1 C51 C52 48.16(17) . . . . ?
C41 P1 C51 C52 155.14(16) . . . . ?
Rh P1 C51 C52 -86.04(16) . . . . ?
N11 N12 C13 C14 1.7(2) . . . . ?
Rh N12 C13 C14 -169.35(15) . . . . ?
N11 N12 C13 C16 -173.89(17) . . . . ?
Rh N12 C13 C16 15.0(3) . . . . ?
C76 C71 C72 C73 1.0(3) . . . . ?
Sn C71 C72 C73 179.02(16) . . . . ?
C86 C85 C84 C83 0.1(4) . . . . ?
C41 C46 C45 C44 -0.1(3) . . . . ?
C73 C74 C75 C76 -0.5(3) . . . . ?
N22 N21 C25 C24 0.2(2) . . . . ?
B N21 C25 C24 -169.9(2) . . . . ?
N22 N21 C25 C27 -179.5(2) . . . . ?
B N21 C25 C27 10.3(4) . . . . ?
N12 C13 C14 C15 -1.1(2) . . . . ?
C16 C13 C14 C15 174.38(19) . . . . ?
N21 N22 C23 C24 0.9(2) . . . . ?
Rh N22 C23 C24 -178.05(16) . . . . ?
N21 N22 C23 C26 -178.10(19) . . . . ?
Rh N22 C23 C26 2.9(3) . . . . ?
C93 C94 C95 C96 1.2(4) . . . . ?
C91 C96 C95 C94 -1.2(4) . . . . ?
C54 C53 C52 C51 1.5(3) . . . . ?
C56 C51 C52 C53 -2.5(3) . . . . ?
P1 C51 C52 C53 176.72(16) . . . . ?
C56 C55 C54 C53 -1.8(4) . . . . ?
C52 C53 C54 C55 0.7(3) . . . . ?
C72 C71 C76 C75 -1.7(3) . . . . ?
Sn C71 C76 C75 -179.66(15) . . . . ?
C74 C75 C76 C71 1.5(3) . . . . ?
C75 C74 C73 C72 -0.2(3) . . . . ?
C71 C72 C73 C74 -0.1(3) . . . . ?
N12 N11 C15 C14 1.1(2) . . . . ?
B N11 C15 C14 -164.24(19) . . . . ?
N12 N11 C15 C17 -178.43(19) . . . . ?
B N11 C15 C17 16.2(3) . . . . ?
C13 C14 C15 N11 0.0(2) . . . . ?
C13 C14 C15 C17 179.5(2) . . . . ?
C96 C91 C92 C93 2.4(3) . . . . ?
Sn C91 C92 C93 178.82(19) . . . . ?
N21 C25 C24 C23 0.3(3) . . . . ?
C27 C25 C24 C23 -179.9(2) . . . . ?
N22 C23 C24 C25 -0.8(3) . . . . ?
C26 C23 C24 C25 178.2(2) . . . . ?
C42 C43 C44 C45 -0.1(4) . . . . ?
C46 C45 C44 C43 0.5(4) . . . . ?
C44 C43 C42 C41 -0.7(4) . . . . ?
C46 C41 C42 C43 1.0(3) . . . . ?
P1 C41 C42 C43 -176.83(17) . . . . ?
N32 N31 C35 C34 -1.2(2) . . . . ?
B N31 C35 C34 166.6(2) . . . . ?
N32 N31 C35 C37 176.4(2) . . . . ?
B N31 C35 C37 -15.8(3) . . . . ?
N31 C35 C34 C33 0.4(2) . . . . ?
C37 C35 C34 C33 -177.0(2) . . . . ?
N31 N32 C33 C34 -1.3(2) . . . . ?
Rh N32 C33 C34 175.53(15) . . . . ?
N31 N32 C33 C36 177.57(18) . . . . ?
Rh N32 C33 C36 -5.6(3) . . . . ?
C35 C34 C33 N32 0.6(3) . . . . ?
C35 C34 C33 C36 -178.2(2) . . . . ?
C41 P1 C61 C62 120.22(19) . . . . ?
C51 P1 C61 C62 -136.13(18) . . . . ?
Rh P1 C61 C62 -1.1(2) . . . . ?
C41 P1 C61 C66 -60.2(2) . . . . ?
C51 P1 C61 C66 43.5(2) . . . . ?
Rh P1 C61 C66 178.52(16) . . . . ?
C66 C61 C62 C63 0.2(3) . . . . ?
P1 C61 C62 C63 179.77(19) . . . . ?
C95 C94 C93 C92 0.6(4) . . . . ?
C91 C92 C93 C94 -2.4(4) . . . . ?
C61 C62 C63 C64 0.9(4) . . . . ?
C62 C63 C64 C65 -1.0(4) . . . . ?
C62 C61 C66 C65 -1.1(4) . . . . ?
P1 C61 C66 C65 179.28(19) . . . . ?
C84 C85 C86 C81 0.6(4) . . . . ?
C82 C81 C86 C85 -0.9(3) . . . . ?
Sn C81 C86 C85 179.37(18) . . . . ?
C85 C84 C83 C82 -0.5(4) . . . . ?
C81 C82 C83 C84 0.1(3) . . . . ?
C63 C64 C65 C66 0.1(4) . . . . ?
C61 C66 C65 C64 1.0(4) . . . . ?
C15 N11 B N31 -121.5(2) . . . . ?
N12 N11 B N31 74.4(2) . . . . ?
C15 N11 B N21 119.6(2) . . . . ?
N12 N11 B N21 -44.6(2) . . . . ?
C35 N31 B N11 123.7(2) . . . . ?
N32 N31 B N11 -69.3(2) . . . . ?
C35 N31 B N21 -116.6(2) . . . . ?
N32 N31 B N21 50.4(2) . . . . ?
C25 N21 B N11 -124.2(2) . . . . ?
N22 N21 B N11 66.9(2) . . . . ?
C25 N21 B N31 114.6(2) . . . . ?
N22 N21 B N31 -54.4(2) . . . . ?
